data_7101927
loop_
_publ_author_name
'Bates, Gareth W'
'Gale, Philip A'
'Light, Mark E'

_publ_section_title
;
 Isophthalamides and 2,6-dicarboxamidopyridines with pendant indole
 groups: a 'twisted' binding mode for selective fluoride recognition.
;
_journal_issue 21
_journal_name_full 'Chemical communications (Cambridge, England)'
_journal_page_first 2121
_journal_page_last 2123
_journal_paper_doi 10.1039/b703905k
_journal_year 2007
_chemical_formula_sum 'C43 H61 Cl N6 O2'
_chemical_formula_weight 729.43
_chemical_name_systematic
;
?
;
_space_group_IT_number 14
_symmetry_cell_setting monoclinic
_symmetry_space_group_name_Hall '-P 2yn'
_symmetry_space_group_name_H-M 'P 1 21/n 1'
_atom_sites_solution_hydrogens geom
_atom_sites_solution_primary direct
_atom_sites_solution_secondary difmap
_audit_creation_method SHELXL-97
_cell_angle_alpha 90.00
_cell_angle_beta 109.8590(10)
_cell_angle_gamma 90.00
_cell_formula_units_Z 4
_cell_length_a 16.1573(3)
_cell_length_b 15.3680(3)
_cell_length_c 17.4031(2)
_cell_measurement_reflns_used 53869
_cell_measurement_temperature 120(2)
_cell_measurement_theta_max 27.48
_cell_measurement_theta_min 2.91
_cell_volume 4064.30(12)
_computing_cell_refinement 'DENZO (Otwinowski & Minor, 1997) & COLLECT (Hooft, R.W.W., 1998)'
_computing_data_collection 'COLLECT (Hooft, R.W.W., 1998)'
_computing_data_reduction 'DENZO (Otwinowski & Minor, 1997) & COLLECT (Hooft, R.W.W., 1998)'
_computing_molecular_graphics 'CAMERON (Watkin, et al., 1993)'
_computing_publication_material 'WINGX (Farrugia, 1998)'
_computing_structure_refinement 'SHELXL-97 (Sheldrick, 1997)'
_computing_structure_solution 'SHELXS-97 (Sheldrick, 1997)'
_diffrn_ambient_temperature 120(2)
_diffrn_detector_area_resol_mean 9.091
_diffrn_measured_fraction_theta_full 0.998
_diffrn_measured_fraction_theta_max 0.998
_diffrn_measurement_device_type 'Bruker-Nonius CCD camera on \k-goniostat'
_diffrn_measurement_method '\f & \w scans to fill the asymmetric unit'
_diffrn_radiation_monochromator graphite
_diffrn_radiation_source 'Bruker Nonius FR591 Rotating Anode'
_diffrn_radiation_type MoK\a
_diffrn_radiation_wavelength 0.71073
_diffrn_reflns_av_R_equivalents 0.0674
_diffrn_reflns_av_sigmaI/netI 0.0564
_diffrn_reflns_limit_h_max 20
_diffrn_reflns_limit_h_min -20
_diffrn_reflns_limit_k_max 19
_diffrn_reflns_limit_k_min -19
_diffrn_reflns_limit_l_max 22
_diffrn_reflns_limit_l_min -22
_diffrn_reflns_number 51747
_diffrn_reflns_theta_full 27.48
_diffrn_reflns_theta_max 27.48
_diffrn_reflns_theta_min 2.93
_diffrn_standards_number 0
_exptl_absorpt_coefficient_mu 0.137
_exptl_absorpt_correction_T_max 0.9731
_exptl_absorpt_correction_T_min 0.9436
_exptl_absorpt_correction_type multi-scan
_exptl_absorpt_process_details
;
SADABS V2.10 (Sheldrick, G.M., 2003)
;
_exptl_crystal_colour Colourless
_exptl_crystal_density_diffrn 1.192
_exptl_crystal_density_method 'not measured'
_exptl_crystal_description Block
_exptl_crystal_F_000 1576
_exptl_crystal_size_max 0.35
_exptl_crystal_size_mid 0.3
_exptl_crystal_size_min 0.2
_refine_diff_density_max 0.349
_refine_diff_density_min -0.350
_refine_diff_density_rms 0.089
_refine_ls_extinction_coef 0.0063(6)
_refine_ls_extinction_expression Fc^*^=kFc[1+0.001xFc^2^\l^3^/sin(2\q)]^-1/4^
_refine_ls_extinction_method SHELXL
_refine_ls_goodness_of_fit_ref 1.030
_refine_ls_hydrogen_treatment mixed
_refine_ls_matrix_type full
_refine_ls_number_parameters 494
_refine_ls_number_reflns 9289
_refine_ls_number_restraints 0
_refine_ls_restrained_S_all 1.030
_refine_ls_R_factor_all 0.0811
_refine_ls_R_factor_gt 0.0491
_refine_ls_shift/su_max 0.006
_refine_ls_shift/su_mean 0.000
_refine_ls_structure_factor_coef Fsqd
_refine_ls_weighting_details 'calc w=1/[\s^2^(Fo^2^)+(0.0576P)^2^+1.1055P] where P=(Fo^2^+2Fc^2^)/3'
_refine_ls_weighting_scheme calc
_refine_ls_wR_factor_gt 0.1124
_refine_ls_wR_factor_ref 0.1258
_reflns_number_gt 6598
_reflns_number_total 9289
_reflns_threshold_expression >2sigma(I)
_cod_data_source_file b703905k.txt
_cod_data_source_block 2007sot0042
_cod_depositor_comments
;
The following automatic conversions were performed:
'_symmetry_cell_setting' value 'Monoclinic' changed to 'monoclinic'
according to '/home/saulius/struct/CIF-dictionaries/cif_core.dic'
dictionary named 'cif_core.dic' version 2.4.1 from 2010-06-29.

Automatic conversion script
Id: cif_fix_enum 1527 2010-12-29 10:47:43Z saulius 
;
_cod_original_sg_symbol_H-M P2(1)/n
_cod_database_code 7101927

loop_
_symmetry_equiv_pos_as_xyz
'x, y, z'
'-x+1/2, y+1/2, -z+1/2'
'-x, -y, -z'
'x-1/2, -y-1/2, z-1/2'

loop_
_atom_site_label
_atom_site_type_symbol
_atom_site_fract_x
_atom_site_fract_y
_atom_site_fract_z
_atom_site_U_iso_or_equiv
_atom_site_adp_type
_atom_site_occupancy
_atom_site_symmetry_multiplicity
_atom_site_calc_flag
_atom_site_refinement_flags
Cl1 Cl 0.97707(3) 0.36630(3) 0.22315(2) 0.02524(12) Uani 1 1 d .
N1 N 0.93801(9) 0.40720(10) 0.03723(9) 0.0232(3) Uani 1 1 d .
N2 N 0.81655(10) 0.50201(10) 0.10617(8) 0.0238(3) Uani 1 1 d .
N3 N 0.87004(9) 0.52706(9) 0.27001(8) 0.0213(3) Uani 1 1 d .
N4 N 1.04934(9) 0.52351(10) 0.36037(9) 0.0233(3) Uani 1 1 d .
N5 N 1.17424(10) 0.39512(10) 0.32683(9) 0.0262(3) Uani 1 1 d .
N6 N 1.47967(9) 0.68592(9) 0.06944(8) 0.0214(3) Uani 1 1 d .
H98 H 0.9548(13) 0.3946(13) 0.0914(13) 0.035(5) Uiso 1 1 d .
H99 H 0.8700(14) 0.4930(13) 0.1405(12) 0.036(6) Uiso 1 1 d .
H97 H 1.0258(13) 0.4904(14) 0.3153(13) 0.040(6) Uiso 1 1 d .
H96 H 1.1214(14) 0.3818(13) 0.2924(12) 0.037(6) Uiso 1 1 d .
O1 O 0.67247(8) 0.50322(8) 0.09971(7) 0.0262(3) Uani 1 1 d .
O2 O 1.01445(8) 0.59365(8) 0.46161(7) 0.0277(3) Uani 1 1 d .
C1 C 1.05865(12) 0.32160(12) 0.01537(11) 0.0300(4) Uani 1 1 d .
H1A H 1.0753 0.3004 -0.0304 0.045 Uiso 1 1 calc R
H1B H 1.0472 0.2720 0.0457 0.045 Uiso 1 1 calc R
H1C H 1.1066 0.3567 0.0518 0.045 Uiso 1 1 calc R
C2 C 0.97765(11) 0.37594(11) -0.01648(10) 0.0240(4) Uani 1 1 d .
C3 C 0.93130(11) 0.40361(11) -0.09402(10) 0.0248(4) Uani 1 1 d .
C4 C 0.95361(13) 0.38985(13) -0.16995(11) 0.0328(4) Uani 1 1 d .
H4A H 0.9711 0.4454 -0.1875 0.049 Uiso 1 1 calc R
H4B H 0.9020 0.3669 -0.2133 0.049 Uiso 1 1 calc R
H4C H 1.0023 0.3483 -0.1587 0.049 Uiso 1 1 calc R
C5 C 0.85880(11) 0.45448(11) -0.08892(10) 0.0234(4) Uani 1 1 d .
C6 C 0.78973(12) 0.49904(12) -0.14635(11) 0.0285(4) Uani 1 1 d .
H6 H 0.7839 0.4988 -0.2025 0.034 Uiso 1 1 calc R
C7 C 0.73017(12) 0.54333(12) -0.11966(10) 0.0289(4) Uani 1 1 d .
H7 H 0.6829 0.5735 -0.1584 0.035 Uiso 1 1 calc R
C8 C 0.73764(11) 0.54500(12) -0.03695(10) 0.0268(4) Uani 1 1 d .
H8 H 0.6961 0.5769 -0.0206 0.032 Uiso 1 1 calc R
C9 C 0.80502(11) 0.50058(11) 0.02128(10) 0.0230(4) Uani 1 1 d .
C10 C 0.86544(11) 0.45566(11) -0.00569(10) 0.0220(4) Uani 1 1 d .
C11 C 0.75212(11) 0.50491(11) 0.13908(10) 0.0215(4) Uani 1 1 d .
C12 C 0.78403(11) 0.51207(11) 0.23098(10) 0.0218(4) Uani 1 1 d .
C13 C 0.72312(11) 0.50511(11) 0.27125(10) 0.0248(4) Uani 1 1 d .
H13 H 0.6628 0.4943 0.2415 0.030 Uiso 1 1 calc R
C14 C 0.75201(12) 0.51416(12) 0.35542(11) 0.0278(4) Uani 1 1 d .
H14 H 0.7120 0.5095 0.3845 0.033 Uiso 1 1 calc R
C15 C 0.84010(12) 0.53011(11) 0.39622(10) 0.0257(4) Uani 1 1 d .
H15 H 0.8616 0.5373 0.4539 0.031 Uiso 1 1 calc R
C16 C 0.89698(11) 0.53549(11) 0.35158(10) 0.0214(4) Uani 1 1 d .
C17 C 0.99275(11) 0.55376(11) 0.39643(10) 0.0221(4) Uani 1 1 d .
C18 C 1.14259(11) 0.53220(12) 0.39179(9) 0.0234(4) Uani 1 1 d .
C19 C 1.18486(12) 0.60201(12) 0.44047(10) 0.0287(4) Uani 1 1 d .
H19 H 1.1507 0.6473 0.4519 0.034 Uiso 1 1 calc R
C20 C 1.27682(13) 0.60645(13) 0.47279(11) 0.0325(4) Uani 1 1 d .
H20 H 1.3037 0.6550 0.5055 0.039 Uiso 1 1 calc R
C21 C 1.32926(12) 0.54231(13) 0.45847(10) 0.0317(4) Uani 1 1 d .
H21 H 1.3915 0.5453 0.4827 0.038 Uiso 1 1 calc R
C22 C 1.28916(11) 0.47245(12) 0.40740(10) 0.0260(4) Uani 1 1 d .
C23 C 1.19632(11) 0.46888(12) 0.37434(10) 0.0241(4) Uani 1 1 d .
C24 C 1.41693(12) 0.37093(15) 0.40082(12) 0.0369(5) Uani 1 1 d .
H24A H 1.4205 0.3117 0.3814 0.055 Uiso 1 1 calc R
H24B H 1.4448 0.3729 0.4604 0.055 Uiso 1 1 calc R
H24C H 1.4474 0.4111 0.3757 0.055 Uiso 1 1 calc R
C25 C 1.32205(12) 0.39728(13) 0.37787(10) 0.0287(4) Uani 1 1 d .
C26 C 1.25079(12) 0.35318(12) 0.32820(10) 0.0272(4) Uani 1 1 d .
C27 C 1.24550(13) 0.27191(13) 0.27920(12) 0.0362(5) Uani 1 1 d .
H27A H 1.2935 0.2714 0.2568 0.054 Uiso 1 1 calc R
H27B H 1.1889 0.2702 0.2344 0.054 Uiso 1 1 calc R
H27C H 1.2506 0.2210 0.3144 0.054 Uiso 1 1 calc R
C28 C 1.39602(11) 0.74043(11) 0.04578(10) 0.0244(4) Uani 1 1 d .
H28A H 1.3984 0.7775 0.0930 0.029 Uiso 1 1 calc R
H28B H 1.3959 0.7796 0.0006 0.029 Uiso 1 1 calc R
C29 C 1.30941(12) 0.69069(12) 0.01937(11) 0.0297(4) Uani 1 1 d .
H29A H 1.2970 0.6700 0.0682 0.036 Uiso 1 1 calc R
H29B H 1.3138 0.6393 -0.0133 0.036 Uiso 1 1 calc R
C30 C 1.23440(12) 0.74986(13) -0.03164(12) 0.0368(5) Uani 1 1 d .
H30A H 1.1777 0.7265 -0.0306 0.044 Uiso 1 1 calc R
H30B H 1.2424 0.8086 -0.0069 0.044 Uiso 1 1 calc R
C31 C 1.23096(15) 0.75694(15) -0.11937(13) 0.0489(6) Uani 1 1 d .
H31A H 1.2879 0.7773 -0.1207 0.073 Uiso 1 1 calc R
H31B H 1.1849 0.7983 -0.1487 0.073 Uiso 1 1 calc R
H31C H 1.2178 0.6997 -0.1456 0.073 Uiso 1 1 calc R
C32 C 1.48822(11) 0.63851(11) -0.00442(9) 0.0213(4) Uani 1 1 d .
H32A H 1.5363 0.5953 0.0151 0.026 Uiso 1 1 calc R
H32B H 1.4330 0.6061 -0.0315 0.026 Uiso 1 1 calc R
C33 C 1.50662(12) 0.69648(12) -0.06740(10) 0.0271(4) Uani 1 1 d .
H33A H 1.5655 0.7233 -0.0432 0.032 Uiso 1 1 calc R
H33B H 1.4625 0.7438 -0.0832 0.032 Uiso 1 1 calc R
C34 C 1.50328(12) 0.64480(12) -0.14292(10) 0.0269(4) Uani 1 1 d .
H34A H 1.4422 0.6250 -0.1716 0.032 Uiso 1 1 calc R
H34B H 1.5412 0.5927 -0.1263 0.032 Uiso 1 1 calc R
C35 C 1.53436(13) 0.69992(14) -0.20081(11) 0.0353(5) Uani 1 1 d .
H35A H 1.4976 0.7521 -0.2164 0.053 Uiso 1 1 calc R
H35B H 1.5296 0.6660 -0.2498 0.053 Uiso 1 1 calc R
H35C H 1.5958 0.7170 -0.1734 0.053 Uiso 1 1 calc R
C36 C 1.55459(11) 0.75014(11) 0.10499(10) 0.0230(4) Uani 1 1 d .
H36A H 1.5506 0.7954 0.0634 0.028 Uiso 1 1 calc R
H36B H 1.5459 0.7793 0.1524 0.028 Uiso 1 1 calc R
C37 C 1.64653(11) 0.71203(11) 0.13233(11) 0.0270(4) Uani 1 1 d .
H37A H 1.6545 0.6768 0.0877 0.032 Uiso 1 1 calc R
H37B H 1.6554 0.6737 0.1802 0.032 Uiso 1 1 calc R
C38 C 1.71337(12) 0.78600(12) 0.15487(11) 0.0332(4) Uani 1 1 d .
H38A H 1.7015 0.8257 0.1075 0.040 Uiso 1 1 calc R
H38B H 1.7057 0.8196 0.2005 0.040 Uiso 1 1 calc R
C39 C 1.80752(14) 0.75457(16) 0.17967(15) 0.0514(6) Uani 1 1 d .
H39A H 1.8214 0.7196 0.2296 0.077 Uiso 1 1 calc R
H39B H 1.8472 0.8048 0.1898 0.077 Uiso 1 1 calc R
H39C H 1.8149 0.7190 0.1357 0.077 Uiso 1 1 calc R
C40 C 1.47930(12) 0.61533(11) 0.13044(10) 0.0241(4) Uani 1 1 d .
H40A H 1.4286 0.5764 0.1049 0.029 Uiso 1 1 calc R
H40B H 1.5335 0.5802 0.1419 0.029 Uiso 1 1 calc R
C41 C 1.47404(14) 0.64782(12) 0.21108(11) 0.0349(5) Uani 1 1 d .
H41A H 1.5209 0.6915 0.2345 0.042 Uiso 1 1 calc R
H41B H 1.4166 0.6769 0.2010 0.042 Uiso 1 1 calc R
C42 C 1.48404(13) 0.57524(13) 0.27194(11) 0.0332(4) Uani 1 1 d .
H42A H 1.5392 0.5432 0.2787 0.040 Uiso 1 1 calc R
H42B H 1.4345 0.5340 0.2504 0.040 Uiso 1 1 calc R
C43 C 1.48596(17) 0.60849(15) 0.35424(12) 0.0480(6) Uani 1 1 d .
H43A H 1.5324 0.6523 0.3741 0.072 Uiso 1 1 calc R
H43B H 1.4978 0.5600 0.3931 0.072 Uiso 1 1 calc R
H43C H 1.4290 0.6347 0.3489 0.072 Uiso 1 1 calc R

loop_
_atom_site_aniso_label
_atom_site_aniso_U_11
_atom_site_aniso_U_22
_atom_site_aniso_U_33
_atom_site_aniso_U_23
_atom_site_aniso_U_13
_atom_site_aniso_U_12
Cl1 0.0301(2) 0.0220(2) 0.0221(2) 0.00136(16) 0.00685(17) 0.00191(18)
N1 0.0223(8) 0.0272(8) 0.0201(7) 0.0016(6) 0.0070(6) -0.0011(6)
N2 0.0202(8) 0.0306(9) 0.0201(7) -0.0002(6) 0.0060(6) 0.0011(6)
N3 0.0237(8) 0.0172(7) 0.0237(7) 0.0005(6) 0.0087(6) 0.0025(6)
N4 0.0227(8) 0.0267(8) 0.0196(7) -0.0019(6) 0.0059(6) 0.0010(6)
N5 0.0245(8) 0.0275(9) 0.0272(8) -0.0009(6) 0.0096(7) 0.0001(7)
N6 0.0281(8) 0.0174(7) 0.0197(7) -0.0010(6) 0.0097(6) -0.0015(6)
O1 0.0210(7) 0.0270(7) 0.0295(6) -0.0042(5) 0.0071(5) -0.0011(5)
O2 0.0348(7) 0.0247(7) 0.0244(6) -0.0052(5) 0.0109(5) -0.0002(6)
C1 0.0287(10) 0.0284(10) 0.0341(10) 0.0006(8) 0.0121(8) 0.0000(8)
C2 0.0248(9) 0.0209(9) 0.0284(9) -0.0025(7) 0.0120(7) -0.0051(7)
C3 0.0289(10) 0.0226(9) 0.0248(9) -0.0024(7) 0.0116(7) -0.0045(7)
C4 0.0381(11) 0.0357(11) 0.0282(9) -0.0021(8) 0.0161(8) -0.0020(9)
C5 0.0253(9) 0.0229(9) 0.0222(8) 0.0002(7) 0.0084(7) -0.0052(7)
C6 0.0315(10) 0.0321(11) 0.0204(8) 0.0025(7) 0.0070(7) -0.0038(8)
C7 0.0254(10) 0.0325(11) 0.0251(9) 0.0046(8) 0.0035(7) 0.0011(8)
C8 0.0241(9) 0.0281(10) 0.0276(9) -0.0008(7) 0.0079(7) -0.0010(8)
C9 0.0222(9) 0.0246(9) 0.0225(8) -0.0014(7) 0.0080(7) -0.0050(7)
C10 0.0206(9) 0.0216(9) 0.0221(8) 0.0005(7) 0.0050(7) -0.0039(7)
C11 0.0221(9) 0.0156(8) 0.0270(9) -0.0009(7) 0.0084(7) 0.0003(7)
C12 0.0259(9) 0.0147(8) 0.0257(9) 0.0015(7) 0.0099(7) 0.0041(7)
C13 0.0222(9) 0.0237(9) 0.0296(9) 0.0015(7) 0.0101(7) 0.0027(7)
C14 0.0319(10) 0.0272(10) 0.0299(9) 0.0049(8) 0.0179(8) 0.0050(8)
C15 0.0321(10) 0.0245(10) 0.0227(8) 0.0039(7) 0.0122(7) 0.0057(8)
C16 0.0284(9) 0.0161(8) 0.0213(8) 0.0011(6) 0.0105(7) 0.0045(7)
C17 0.0295(10) 0.0173(9) 0.0207(8) 0.0024(7) 0.0103(7) 0.0012(7)
C18 0.0243(9) 0.0288(10) 0.0173(8) 0.0030(7) 0.0075(7) -0.0004(7)
C19 0.0312(10) 0.0294(10) 0.0272(9) -0.0017(8) 0.0123(8) -0.0013(8)
C20 0.0362(11) 0.0343(11) 0.0277(9) -0.0058(8) 0.0118(8) -0.0088(9)
C21 0.0240(10) 0.0456(12) 0.0255(9) -0.0008(8) 0.0085(7) -0.0053(9)
C22 0.0257(10) 0.0339(10) 0.0197(8) 0.0039(7) 0.0095(7) 0.0001(8)
C23 0.0264(9) 0.0280(10) 0.0186(8) 0.0024(7) 0.0085(7) -0.0009(8)
C24 0.0300(11) 0.0480(13) 0.0340(10) -0.0007(9) 0.0128(8) 0.0062(9)
C25 0.0279(10) 0.0356(11) 0.0251(9) 0.0044(8) 0.0124(7) 0.0031(8)
C26 0.0289(10) 0.0283(10) 0.0278(9) 0.0034(8) 0.0141(8) 0.0046(8)
C27 0.0332(11) 0.0350(12) 0.0440(11) -0.0037(9) 0.0176(9) 0.0014(9)
C28 0.0288(10) 0.0195(9) 0.0265(9) 0.0002(7) 0.0117(7) 0.0019(7)
C29 0.0313(10) 0.0266(10) 0.0343(10) 0.0009(8) 0.0151(8) -0.0015(8)
C30 0.0281(11) 0.0306(11) 0.0499(12) 0.0029(9) 0.0107(9) -0.0010(8)
C31 0.0499(14) 0.0386(13) 0.0439(12) 0.0019(10) -0.0025(10) -0.0099(11)
C32 0.0281(9) 0.0165(8) 0.0203(8) -0.0033(6) 0.0096(7) -0.0031(7)
C33 0.0365(10) 0.0223(9) 0.0248(9) -0.0011(7) 0.0137(8) -0.0030(8)
C34 0.0296(10) 0.0304(10) 0.0211(8) -0.0021(7) 0.0092(7) -0.0028(8)
C35 0.0402(12) 0.0425(12) 0.0266(9) 0.0024(9) 0.0156(8) 0.0008(9)
C36 0.0317(10) 0.0159(8) 0.0214(8) -0.0023(7) 0.0092(7) -0.0038(7)
C37 0.0309(10) 0.0207(9) 0.0265(9) -0.0011(7) 0.0060(7) -0.0052(8)
C38 0.0334(11) 0.0288(11) 0.0316(10) -0.0006(8) 0.0035(8) -0.0098(8)
C39 0.0322(12) 0.0469(14) 0.0633(15) 0.0077(11) 0.0010(10) -0.0106(10)
C40 0.0326(10) 0.0185(9) 0.0235(8) 0.0018(7) 0.0125(7) -0.0025(7)
C41 0.0578(14) 0.0252(10) 0.0277(10) -0.0005(8) 0.0224(9) 0.0003(9)
C42 0.0423(12) 0.0309(11) 0.0287(9) 0.0015(8) 0.0149(8) -0.0009(9)
C43 0.0745(17) 0.0471(14) 0.0295(10) 0.0019(10) 0.0267(11) -0.0050(12)

loop_
_atom_type_symbol
_atom_type_description
_atom_type_scat_dispersion_real
_atom_type_scat_dispersion_imag
_atom_type_scat_source
C C 0.0033 0.0016 'International Tables Vol C Tables 4.2.6.8 and 6.1.1.4'
H H 0.0000 0.0000 'International Tables Vol C Tables 4.2.6.8 and 6.1.1.4'
N N 0.0061 0.0033 'International Tables Vol C Tables 4.2.6.8 and 6.1.1.4'
O O 0.0106 0.0060 'International Tables Vol C Tables 4.2.6.8 and 6.1.1.4'
Cl Cl 0.1484 0.1585 'International Tables Vol C Tables 4.2.6.8 and 6.1.1.4'

loop_
_geom_angle_atom_site_label_1
_geom_angle_atom_site_label_2
_geom_angle_atom_site_label_3
_geom_angle
C10 N1 C2 108.99(14)
C11 N2 C9 126.35(15)
C16 N3 C12 117.34(14)
C17 N4 C18 125.62(14)
C23 N5 C26 108.93(15)
C40 N6 C36 111.76(12)
C40 N6 C28 111.58(12)
C36 N6 C28 105.28(12)
C40 N6 C32 105.73(12)
C36 N6 C32 111.45(12)
C28 N6 C32 111.18(12)
C3 C2 N1 109.48(15)
C3 C2 C1 131.06(15)
N1 C2 C1 119.45(15)
C2 C3 C5 107.01(14)
C2 C3 C4 127.62(16)
C5 C3 C4 125.25(16)
C6 C5 C10 119.33(16)
C6 C5 C3 133.80(16)
C10 C5 C3 106.87(14)
C7 C6 C5 118.61(16)
C6 C7 C8 121.80(17)
C9 C8 C7 120.83(17)
C8 C9 C10 117.43(15)
C8 C9 N2 122.89(16)
C10 C9 N2 119.64(15)
N1 C10 C9 130.36(15)
N1 C10 C5 107.64(14)
C9 C10 C5 122.00(15)
O1 C11 N2 124.93(15)
O1 C11 C12 120.39(15)
N2 C11 C12 114.68(15)
N3 C12 C13 123.05(15)
N3 C12 C11 118.09(14)
C13 C12 C11 118.84(15)
C14 C13 C12 118.85(16)
C15 C14 C13 118.71(16)
C14 C15 C16 118.96(16)
N3 C16 C15 123.09(16)
N3 C16 C17 118.27(14)
C15 C16 C17 118.63(14)
O2 C17 N4 124.88(16)
O2 C17 C16 119.47(15)
N4 C17 C16 115.65(14)
C19 C18 C23 116.97(16)
C19 C18 N4 122.82(16)
C23 C18 N4 120.21(15)
C18 C19 C20 121.05(17)
C21 C20 C19 121.78(18)
C20 C21 C22 118.82(17)
C21 C22 C23 119.02(17)
C21 C22 C25 133.93(17)
C23 C22 C25 107.05(16)
N5 C23 C18 130.34(16)
N5 C23 C22 107.41(15)
C18 C23 C22 122.25(16)
C26 C25 C22 106.94(16)
C26 C25 C24 126.92(17)
C22 C25 C24 126.09(17)
C25 C26 N5 109.64(16)
C25 C26 C27 130.42(17)
N5 C26 C27 119.94(16)
C29 C28 N6 116.48(14)
C28 C29 C30 109.97(15)
C31 C30 C29 112.19(17)
C33 C32 N6 115.12(13)
C32 C33 C34 111.06(14)
C33 C34 C35 110.95(15)
C37 C36 N6 115.89(14)
C36 C37 C38 109.01(15)
C39 C38 C37 113.03(17)
C41 C40 N6 115.19(14)
C42 C41 C40 112.30(15)
C41 C42 C43 112.23(17)

loop_
_geom_bond_atom_site_label_1
_geom_bond_atom_site_label_2
_geom_bond_distance
N1 C10 1.376(2)
N1 C2 1.386(2)
N2 C11 1.349(2)
N2 C9 1.425(2)
N3 C16 1.342(2)
N3 C12 1.343(2)
N4 C17 1.355(2)
N4 C18 1.424(2)
N5 C23 1.377(2)
N5 C26 1.388(2)
N6 C40 1.519(2)
N6 C36 1.521(2)
N6 C28 1.523(2)
N6 C32 1.524(2)
O1 C11 1.236(2)
O2 C17 1.2310(19)
C1 C2 1.492(2)
C2 C3 1.370(2)
C3 C5 1.436(2)
C3 C4 1.498(2)
C5 C6 1.398(2)
C5 C10 1.416(2)
C6 C7 1.382(3)
C7 C8 1.403(2)
C8 C9 1.389(2)
C9 C10 1.401(2)
C11 C12 1.509(2)
C12 C13 1.393(2)
C13 C14 1.385(2)
C14 C15 1.380(3)
C15 C16 1.393(2)
C16 C17 1.504(2)
C18 C19 1.393(2)
C18 C23 1.404(2)
C19 C20 1.400(3)
C20 C21 1.377(3)
C21 C22 1.404(3)
C22 C23 1.413(2)
C22 C25 1.438(3)
C24 C25 1.503(3)
C25 C26 1.362(3)
C26 C27 1.498(3)
C28 C29 1.522(2)
C29 C30 1.534(3)
C30 C31 1.513(3)
C32 C33 1.518(2)
C33 C34 1.521(2)
C34 C35 1.526(2)
C36 C37 1.515(2)
C37 C38 1.525(2)
C38 C39 1.513(3)
C40 C41 1.519(2)
C41 C42 1.509(3)
C42 C43 1.511(3)

loop_
_geom_hbond_atom_site_label_D
_geom_hbond_atom_site_label_H
_geom_hbond_atom_site_label_A
_geom_hbond_distance_DH
_geom_hbond_distance_HA
_geom_hbond_distance_DA
_geom_hbond_angle_DHA
N1 H98 Cl1 0.91(2) 2.24(2) 3.1425(15) 172.2(17)
N2 H99 Cl1 0.88(2) 2.68(2) 3.4108(16) 141.9(17)
N4 H97 Cl1 0.90(2) 2.44(2) 3.3179(16) 162.9(18)
N5 H96 Cl1 0.88(2) 2.24(2) 3.1137(17) 167.5(18)

loop_
_cod_related_entry_id
_cod_related_entry_database
_cod_related_entry_code
1 ChemSpider 21149725
